data_7134251
loop_
_publ_author_name
'Zhou, Wen'
'McKearney, Declan'
'Okada, Yusuke'
'Kobayashi, Nagao'
'Leznoff, Daniel B.'

_publ_section_title
;
 Isolating the ring-redox states of boron sub-phthalocyanines.
;
_journal_issue 19
_journal_name_full 'Chemical communications (Cambridge, England)'
_journal_page_first 3832
_journal_page_last 3835
_journal_paper_doi 10.1039/d4cc06727d
_journal_volume 61
_journal_year 2025
_chemical_formula_moiety
'8(C24 H12 B F N6), 8(C H1.25 Ag0.288 O0.5), 4(C1.75 H1.75), 8(C H2.5 O0.5), 1.694(Ag), 8(C6 H14 O3), 12(F6 Sb)'
_chemical_formula_sum 'C263 H255 Ag4 B8 F80 N48 O32 Sb12'
_chemical_formula_weight 8099.09
_space_group_crystal_system monoclinic
_space_group_IT_number 15
_space_group_name_Hall '-I 2ya'
_space_group_name_H-M_alt 'I 1 2/a 1'
_atom_sites_solution_hydrogens geom
_atom_sites_solution_primary iterative
_audit_creation_date 2024-06-26
_audit_creation_method
;
Olex2 1.5
(compiled 2024.02.16 svn.r378c4104 for OlexSys, GUI svn.r6928)
;
_audit_update_record
;
2024-07-06 deposited with the CCDC.	2025-01-21 downloaded from the CCDC.
;
_cell_angle_alpha 90
_cell_angle_beta 107.704(7)
_cell_angle_gamma 90
_cell_formula_units_Z 1
_cell_length_a 23.995(2)
_cell_length_b 15.5710(12)
_cell_length_c 26.2282(18)
_cell_measurement_reflns_used 8581
_cell_measurement_temperature 150(2)
_cell_measurement_theta_max 68.912
_cell_measurement_theta_min 2.75
_cell_volume 9335.4(13)
_computing_molecular_graphics 'Olex2 1.5 (Dolomanov et al., 2009)'
_computing_publication_material 'Olex2 1.5 (Dolomanov et al., 2009)'
_computing_structure_refinement 'SHELXL 2018/3 (Sheldrick, 2015)'
_computing_structure_solution 'olex2.solve 1.5 (Bourhis et al., 2015)'
_diffrn_ambient_temperature 150.15
_diffrn_measured_fraction_theta_full 1.000
_diffrn_measured_fraction_theta_max 0.990
_diffrn_measurement_device_type 'Bruker APEX-II CCD'
_diffrn_measurement_method '\f and \w scans'
_diffrn_radiation_type CuK\a
_diffrn_radiation_wavelength 1.54178
_diffrn_reflns_av_R_equivalents 0.0883
_diffrn_reflns_av_unetI/netI 0.0269
_diffrn_reflns_Laue_measured_fraction_full 1.000
_diffrn_reflns_Laue_measured_fraction_max 0.990
_diffrn_reflns_limit_h_max 28
_diffrn_reflns_limit_h_min -28
_diffrn_reflns_limit_k_max 18
_diffrn_reflns_limit_k_min -18
_diffrn_reflns_limit_l_max 31
_diffrn_reflns_limit_l_min -31
_diffrn_reflns_number 126909
_diffrn_reflns_point_group_measured_fraction_full 1.000
_diffrn_reflns_point_group_measured_fraction_max 0.990
_diffrn_reflns_theta_full 67.679
_diffrn_reflns_theta_max 68.912
_diffrn_reflns_theta_min 3.344
_exptl_absorpt_coefficient_mu 9.264
_exptl_absorpt_correction_T_max 0.752
_exptl_absorpt_correction_T_min 0.568
_exptl_absorpt_correction_type multi-scan
_exptl_absorpt_process_details
;
SADABS-2016/2 (Bruker,2016/2) was used for absorption correction.
wR2(int) was 0.0884 before and 0.0505 after correction.
The Ratio of minimum to maximum transmission is 0.8571.
The \l/2 correction factor is Not present.
;
_exptl_crystal_colour Purple
_exptl_crystal_density_diffrn 1.441
_exptl_crystal_description Block
_exptl_crystal_F_000 3985
_exptl_crystal_size_max 0.827
_exptl_crystal_size_mid 0.397
_exptl_crystal_size_min 0.220
_refine_diff_density_max 2.286
_refine_diff_density_min -2.259
_refine_diff_density_rms 0.312
_refine_ls_extinction_coef 0.00031(4)
_refine_ls_extinction_expression Fc^*^=kFc[1+0.001xFc^2^\l^3^/sin(2\q)]^-1/4^
_refine_ls_extinction_method 'SHELXL-2018/3 (Sheldrick 2018)'
_refine_ls_goodness_of_fit_ref 1.062
_refine_ls_hydrogen_treatment constr
_refine_ls_matrix_type full
_refine_ls_number_parameters 695
_refine_ls_number_reflns 8581
_refine_ls_number_restraints 574
_refine_ls_restrained_S_all 1.081
_refine_ls_R_factor_all 0.0916
_refine_ls_R_factor_gt 0.0891
_refine_ls_shift/su_max 0.007
_refine_ls_shift/su_mean 0.000
_refine_ls_structure_factor_coef Fsqd
_refine_ls_weighting_details 'w=1/[\s^2^(Fo^2^)+(0.1779P)^2^+96.0626P] where P=(Fo^2^+2Fc^2^)/3'
_refine_ls_weighting_scheme calc
_refine_ls_wR_factor_gt 0.2540
_refine_ls_wR_factor_ref 0.2577
_reflns_Friedel_coverage 0.000
_reflns_number_gt 8146
_reflns_number_total 8581
_reflns_threshold_expression 'I > 2\s(I)'
_cod_data_source_file d4cc06727d2.cif
_cod_data_source_block SubPcBFSbF6AgSbF6_0m_a_pl
_cod_depositor_comments
;
The following automatic conversions were performed:

data item '_exptl_absorpt_correction_type' value 'Multi-scan' was
changed to 'multi-scan' in accordance with the
/home/data/users/saulius/crontab/automatic-downloads/rss-feeds/RSC/lib/dictionaries/cif_core.dic
dictionary named 'cif_core.dic' version 2.4.2 last updated on
2011-04-26.

Automatic conversion script
Id: cif_fix_values 8170 2020-07-09 18:12:32Z antanas 

 Adding full bibliography for 7134249--7134252.cif.
;
_cod_database_code 7134251
_shelx_shelxl_version_number 2018/3
_shelx_space_group_comment
;
The symmetry employed for this shelxl refinement is uniquely defined
by the following loop, which should always be used as a source of
symmetry information in preference to the above space-group names.
They are only intended as comments.
;
_olex2_refinement_description
;
1. Fixed Uiso
 At 1.2 times of:
  All C(H) groups, All C(H,H) groups
 At 1.5 times of:
  All C(H,H,H) groups, All C(H,H,H,H,H,H) groups
2. Restrained distances
 O5-C58 = O5-C55 = C55-C56 = C56-O4 = O4-C57
 1.5 with sigma of 0.02
 C66-O7 = O7-C65 = C65-C64 = C64-O6 = O6-C63
 1.4 with sigma of 0.02
 C59-C60 = C60-C61 = C61-C62
 1.4 with sigma of 0.01
 C58-C55 = O5-C56 = F10-F15 = F12-F11
 2 with sigma of 0.01
 C60_$1-C60
 1.4 with sigma of 0.01
 C62_$1-C62
 1.4 with sigma of 0.01
 C61_$1-C61
 2.8 with sigma of 0.01
 O3-N1
 2.88 with sigma of 0.01
3. Restrained planarity
 C59, C60, C61, C62
 with sigma of 0.1
4. Uiso/Uaniso restraints and constraints
O7 \\sim O6 \\sim C65 \\sim C64 \\sim C63 \\sim C66: within 2A with sigma of
0.01 and sigma for terminal atoms of 0.02 within 2A
O4 \\sim O5 \\sim C55 \\sim C56 \\sim C57 \\sim C58: within 2A with sigma of
0.01 and sigma for terminal atoms of 0.02 within 2A
C59 \\sim C60 \\sim C61 \\sim C62: within 2A with sigma of 0.01 and sigma for
terminal atoms of 0.02 within 2A
Ag2 \\sim Ag1 \\sim Sb1 \\sim Sb2 \\sim Sb3 \\sim F19 \\sim F1 \\sim F2 \\sim
F3 \\sim F4 \\sim F5 \\sim F6 \\sim F7 \\sim F8 \\sim F9 \\sim F10 \\sim F11
\\sim F12 \\sim F13 \\sim F14 \\sim F15: within 2A with sigma of 0.01 and sigma
for terminal atoms of 0.02 within 2A
Uanis(O7) \\sim Ueq, Uanis(O6) \\sim Ueq, Uanis(C65) \\sim Ueq, Uanis(C64)
\\sim Ueq, Uanis(C63) \\sim Ueq, Uanis(C66) \\sim Ueq: with sigma of 0.01 and
sigma for terminal atoms of 0.02
Uanis(O4) \\sim Ueq, Uanis(O5) \\sim Ueq, Uanis(C55) \\sim Ueq, Uanis(C56)
\\sim Ueq, Uanis(C57) \\sim Ueq, Uanis(C58) \\sim Ueq: with sigma of 0.01 and
sigma for terminal atoms of 0.02
Uanis(C59) \\sim Ueq, Uanis(C60) \\sim Ueq, Uanis(C61) \\sim Ueq, Uanis(C62)
\\sim Ueq: with sigma of 0.01 and sigma for terminal atoms of 0.02
Uanis(Ag2) \\sim Ueq, Uanis(Ag1) \\sim Ueq, Uanis(Sb1) \\sim Ueq, Uanis(Sb2)
\\sim Ueq, Uanis(Sb3) \\sim Ueq, Uanis(F19) \\sim Ueq, Uanis(F1) \\sim Ueq,
Uanis(F2) \\sim Ueq, Uanis(F3) \\sim Ueq, Uanis(F4) \\sim Ueq, Uanis(F5) \\sim
Ueq, Uanis(F6) \\sim Ueq, Uanis(F7) \\sim Ueq, Uanis(F8) \\sim Ueq, Uanis(F9)
\\sim Ueq, Uanis(F10) \\sim Ueq, Uanis(F11) \\sim Ueq, Uanis(F12) \\sim Ueq,
Uanis(F13) \\sim Ueq, Uanis(F14) \\sim Ueq, Uanis(F15) \\sim Ueq: with sigma of
0.01 and sigma for terminal atoms of 0.02
5. Others
 Sof(Ag2)=0.5*(1-FVAR(2))
 Sof(Ag1)=0.5*FVAR(2)
 Sof(Sb3)=Sof(F10)=Sof(F11)=Sof(F12)=Sof(F13)=Sof(F14)=Sof(F15)=1-FVAR(2)
 Sof(Sb1)=Sof(F1)=Sof(F2)=Sof(F3)=Sof(F4)=Sof(F5)=Sof(F6)=FVAR(2)
 Fixed Sof: C55(0.25) H55A(0.25) H55B(0.25) C56(0.25) H56A(0.25) H56B(0.25)
 C57(0.25) H57A(0.25) H57B(0.25) H57C(0.25) C58(0.25) H58A(0.25) H58B(0.25)
 H58C(0.25) O4(0.25) O5(0.25) C59(0.125) H59A(0.125) H59B(0.125) H59C(0.125)
 C60(0.25) C61(0.25) H61(0.25) C62(0.25) H62(0.25) O6(0.25) O7(0.25) C63(0.25)
 H63A(0.125) H63B(0.125) H63C(0.125) H63D(0.125) H63E(0.125) H63F(0.125)
 C64(0.25) H64A(0.25) H64B(0.25) C65(0.25) H65A(0.25) H65B(0.25) C66(0.25)
 H66A(0.125) H66B(0.125) H66C(0.125) H66D(0.125) H66E(0.125) H66F(0.125)
6.a Secondary CH2 refined with riding coordinates:
 C56(H56A,H56B), C64(H64A,H64B), C65(H65A,H65B), C50(H50A,H50B), C51(H51A,
 H51B), C52(H52A,H52B), C53(H53A,H53B)
6.b Aromatic/amide H refined with riding coordinates:
 C3(H3), C4(H4), C5(H5), C6(H6), C11(H11), C12(H12), C13(H13), C14(H14),
 C19(H19), C20(H20), C21(H21), C22(H22), C61(H61), C62(H62)
6.c Disordered Me refined with riding coordinates:
 C63(H63A,H63B,H63C,H63D,H63E,H63F), C66(H66A,H66B,H66C,H66D,H66E,H66F)
6.d Idealised Me refined as rotating group:
 C57(H57A,H57B,H57C), C59(H59A,H59B,H59C), C49(H49A,H49B,H49C), C54(H54A,H54B,
 H54C)
;
_olex2_submission_special_instructions 'No special instructions were received'

loop_
_space_group_symop_operation_xyz
'x, y, z'
'-x+1/2, y, -z'
'x+1/2, y+1/2, z+1/2'
'-x+1, y+1/2, -z+1/2'
'-x, -y, -z'
'x-1/2, -y, z'
'-x+1/2, -y+1/2, -z+1/2'
'x, -y+1/2, z+1/2'

loop_
_atom_site_label
_atom_site_type_symbol
_atom_site_fract_x
_atom_site_fract_y
_atom_site_fract_z
_atom_site_U_iso_or_equiv
_atom_site_adp_type
_atom_site_occupancy
_atom_site_site_symmetry_order
_atom_site_calc_flag
_atom_site_refinement_flags_posn
_atom_site_refinement_flags_adp
_atom_site_refinement_flags_occupancy
_atom_site_disorder_assembly
_atom_site_disorder_group
F19 F 0.27425(16) 0.5086(3) 0.27849(17) 0.0398(9) Uani 1 1 d . U . . .
N1 N 0.3809(2) 0.6768(3) 0.3050(2) 0.0311(11) Uani 1 1 d D . . . .
N2 N 0.3582(2) 0.5542(4) 0.2541(2) 0.0303(11) Uani 1 1 d . . . . .
Ag2 Ag 0.2506(3) 0.2306(6) 0.5345(4) 0.137(2) Uani 0.288(6) 1 d . U P A -3
N3 N 0.3793(2) 0.4248(4) 0.2152(2) 0.0329(11) Uani 1 1 d . . . . .
N4 N 0.3622(2) 0.4232(3) 0.2990(2) 0.0287(10) Uani 1 1 d . . . . .
N5 N 0.3902(2) 0.4232(3) 0.3937(2) 0.0290(10) Uani 1 1 d . . . . .
N6 N 0.3636(2) 0.5533(3) 0.3453(2) 0.0287(10) Uani 1 1 d . . . . .
C1 C 0.3811(3) 0.6362(4) 0.3495(2) 0.0298(12) Uani 1 1 d . . . . .
C2 C 0.4074(3) 0.6543(4) 0.4059(2) 0.0297(12) Uani 1 1 d . . . . .
C3 C 0.4321(3) 0.7275(4) 0.4341(3) 0.0345(13) Uani 1 1 d . . . . .
H3 H 0.431011 0.781090 0.416534 0.041 Uiso 1 1 calc R U . . .
C4 C 0.4582(3) 0.7197(4) 0.4884(3) 0.0374(14) Uani 1 1 d . . . . .
H4 H 0.474189 0.769234 0.508701 0.045 Uiso 1 1 calc R U . . .
C5 C 0.4618(3) 0.6403(5) 0.5144(3) 0.0381(14) Uani 1 1 d . . . . .
H5 H 0.481299 0.637399 0.551774 0.046 Uiso 1 1 calc R U . . .
C6 C 0.4379(3) 0.5664(4) 0.4876(3) 0.0346(13) Uani 1 1 d . . . . .
H6 H 0.440414 0.513021 0.505719 0.042 Uiso 1 1 calc R U . . .
C7 C 0.4099(2) 0.5734(4) 0.4324(2) 0.0272(12) Uani 1 1 d . . . . .
C8 C 0.3849(3) 0.5090(4) 0.3924(3) 0.0277(12) Uani 1 1 d . . . . .
C9 C 0.3813(2) 0.3819(4) 0.3474(2) 0.0283(12) Uani 1 1 d . . . . .
C10 C 0.4000(3) 0.2980(4) 0.3349(2) 0.0305(12) Uani 1 1 d . . . . .
C11 C 0.4191(3) 0.2252(4) 0.3662(3) 0.0367(14) Uani 1 1 d . . . . .
H11 H 0.421692 0.224434 0.403082 0.044 Uiso 1 1 calc R U . . .
C12 C 0.4340(3) 0.1538(5) 0.3414(3) 0.0451(16) Uani 1 1 d . . . . .
H12 H 0.446370 0.103004 0.361788 0.054 Uiso 1 1 calc R U . . .
C13 C 0.4316(4) 0.1544(5) 0.2891(3) 0.0478(17) Uani 1 1 d . . . . .
H13 H 0.442577 0.104142 0.273963 0.057 Uiso 1 1 calc R U . . .
C14 C 0.4134(3) 0.2273(4) 0.2563(3) 0.0391(14) Uani 1 1 d . . . . .
H14 H 0.412436 0.227539 0.219843 0.047 Uiso 1 1 calc R U . . .
C15 C 0.3969(3) 0.2988(4) 0.2800(2) 0.0316(13) Uani 1 1 d . . . . .
C16 C 0.3765(2) 0.3829(4) 0.2592(2) 0.0306(12) Uani 1 1 d . . . . .
C17 C 0.3737(3) 0.5102(4) 0.2146(3) 0.0312(13) Uani 1 1 d . . . . .
C18 C 0.3917(3) 0.5773(4) 0.1838(2) 0.0335(13) Uani 1 1 d . . . . .
C19 C 0.4086(3) 0.5734(5) 0.1375(3) 0.0438(16) Uani 1 1 d . . . . .
H19 H 0.409748 0.520399 0.119855 0.053 Uiso 1 1 calc R U . . .
C20 C 0.4236(4) 0.6493(6) 0.1183(3) 0.0510(18) Uani 1 1 d . . . . .
H20 H 0.433530 0.648424 0.085918 0.061 Uiso 1 1 calc R U . . .
C21 C 0.4249(4) 0.7270(6) 0.1442(3) 0.0510(19) Uani 1 1 d . . . . .
H21 H 0.435898 0.777613 0.129469 0.061 Uiso 1 1 calc R U . . .
C22 C 0.4103(3) 0.7321(5) 0.1917(3) 0.0407(15) Uani 1 1 d . . . . .
H22 H 0.412038 0.784916 0.210222 0.049 Uiso 1 1 calc R U . . .
C23 C 0.3931(3) 0.6559(4) 0.2107(2) 0.0327(13) Uani 1 1 d . . . . .
C24 C 0.3755(2) 0.6372(4) 0.2577(2) 0.0293(12) Uani 1 1 d . . . . .
C55 C 0.1077(14) 0.251(2) 0.474(2) 0.092(7) Uani 0.25 1 d D U P A -3
H55A H 0.091041 0.223591 0.499751 0.111 Uiso 0.25 1 calc R U P A -3
H55B H 0.077079 0.263661 0.439422 0.111 Uiso 0.25 1 calc R U P A -3
C56 C 0.148(2) 0.3235(18) 0.495(2) 0.090(6) Uani 0.25 1 d D U P A -3
H56A H 0.135555 0.335000 0.527563 0.108 Uiso 0.25 1 calc R U P A -3
H56B H 0.184285 0.290234 0.509230 0.108 Uiso 0.25 1 calc R U P A -3
C57 C 0.2316(16) 0.363(3) 0.499(2) 0.089(8) Uani 0.25 1 d D U P A -3
H57A H 0.232696 0.308909 0.518345 0.134 Uiso 0.25 1 calc R U P A -3
H57B H 0.262859 0.401026 0.520323 0.134 Uiso 0.25 1 calc R U P A -3
H57C H 0.237084 0.352245 0.464371 0.134 Uiso 0.25 1 calc R U P A -3
C58 C 0.119(2) 0.141(2) 0.439(2) 0.100(8) Uani 0.25 1 d D U P A -3
H58A H 0.079134 0.163697 0.427009 0.149 Uiso 0.25 1 calc R U P A -3
H58B H 0.120784 0.091761 0.462710 0.149 Uiso 0.25 1 calc R U P A -3
H58C H 0.130095 0.121849 0.407524 0.149 Uiso 0.25 1 calc R U P A -3
O4 O 0.1733(14) 0.406(2) 0.4914(15) 0.096(6) Uani 0.25 1 d D U P A -3
O5 O 0.1601(12) 0.209(2) 0.4677(14) 0.092(6) Uani 0.25 1 d D U P A -3
C59 C 0.203(3) 0.894(2) 0.496(2) 0.067(11) Uani 0.125 1 d D U P . .
H59A H 0.174810 0.909060 0.461927 0.101 Uiso 0.125 1 calc R U P . .
H59B H 0.237485 0.930683 0.503332 0.101 Uiso 0.125 1 calc R U P . .
H59C H 0.184783 0.901590 0.524932 0.101 Uiso 0.125 1 calc R U P . .
C60 C 0.2196(3) 0.8078(14) 0.4952(12) 0.051(5) Uani 0.25 1 d D U P . .
C61 C 0.1892(2) 0.7298(13) 0.4872(9) 0.035(4) Uani 0.25 1 d D U P . .
H61 H 0.147707 0.729860 0.477930 0.042 Uiso 0.25 1 calc R U P . .
C62 C 0.2193(2) 0.6520(14) 0.4929(9) 0.041(5) Uani 0.25 1 d D U P . .
H62 H 0.198395 0.599241 0.487077 0.049 Uiso 0.25 1 calc R U P . .
O6 O 0.247(2) 0.243(3) 0.6396(19) 0.123(9) Uani 0.25 1 d D U P B 1
O7 O 0.201(2) 0.047(3) 0.5613(16) 0.113(8) Uani 0.25 1 d D U P B 1
C63 C 0.256(3) 0.306(4) 0.679(2) 0.115(12) Uani 0.25 1 d D U P B 1
H63A H 0.269876 0.358654 0.665818 0.173 Uiso 0.125 1 calc R U P B 1
H63B H 0.219287 0.317874 0.686282 0.173 Uiso 0.125 1 calc R U P B 1
H63C H 0.285488 0.286362 0.711343 0.173 Uiso 0.125 1 calc R U P B 1
H63D H 0.246558 0.283273 0.709810 0.173 Uiso 0.125 1 calc R U P B 1
H63E H 0.297147 0.324053 0.689347 0.173 Uiso 0.125 1 calc R U P B 1
H63F H 0.230946 0.355564 0.664286 0.173 Uiso 0.125 1 calc R U P B 1
C64 C 0.227(3) 0.159(3) 0.642(2) 0.114(8) Uani 0.25 1 d D U P B 1
H64A H 0.260184 0.123975 0.664398 0.136 Uiso 0.25 1 calc R U P B 1
H64B H 0.196317 0.159519 0.659707 0.136 Uiso 0.25 1 calc R U P B 1
C65 C 0.206(3) 0.120(4) 0.592(2) 0.111(8) Uani 0.25 1 d D U P B 1
H65A H 0.219626 0.161082 0.570277 0.133 Uiso 0.25 1 calc R U P B 1
H65B H 0.163522 0.133948 0.584549 0.133 Uiso 0.25 1 calc R U P B 1
C66 C 0.166(3) 0.053(5) 0.5076(18) 0.111(12) Uani 0.25 1 d D U P B 1
H66A H 0.166098 -0.002269 0.489628 0.167 Uiso 0.125 1 calc R U P B 1
H66B H 0.125924 0.067697 0.506232 0.167 Uiso 0.125 1 calc R U P B 1
H66C H 0.181742 0.097624 0.489499 0.167 Uiso 0.125 1 calc R U P B 1
H66D H 0.149745 0.110970 0.500611 0.167 Uiso 0.125 1 calc R U P B 1
H66E H 0.189918 0.041004 0.484008 0.167 Uiso 0.125 1 calc R U P B 1
H66F H 0.134101 0.011077 0.500741 0.167 Uiso 0.125 1 calc R U P B 1
B1 B 0.3354(3) 0.5106(5) 0.2930(3) 0.0297(15) Uani 1 1 d . . . . .
Ag1 Ag 0.250000 0.2036(4) 0.500000 0.118(3) Uani 0.424(13) 2 d S TU P A 1
O1 O 0.2537(3) 0.6940(5) 0.3323(3) 0.0712(18) Uani 1 1 d . . . . .
O2 O 0.3333(2) 0.8450(4) 0.3337(2) 0.0537(14) Uani 1 1 d . . . . .
O3 O 0.4364(3) 0.8324(3) 0.3103(2) 0.0511(13) Uani 1 1 d D . . . .
C49 C 0.2352(5) 0.6295(9) 0.3611(5) 0.083(3) Uani 1 1 d . . . . .
H49A H 0.235927 0.573758 0.343905 0.124 Uiso 1 1 calc R U . . .
H49B H 0.195289 0.641927 0.361421 0.124 Uiso 1 1 calc R U . . .
H49C H 0.261481 0.627854 0.397871 0.124 Uiso 1 1 calc R U . . .
C50 C 0.2573(4) 0.7764(7) 0.3595(4) 0.064(2) Uani 1 1 d . . . . .
H50A H 0.288038 0.774585 0.394635 0.077 Uiso 1 1 calc R U . . .
H50B H 0.219483 0.790131 0.365449 0.077 Uiso 1 1 calc R U . . .
C51 C 0.2720(4) 0.8428(7) 0.3239(4) 0.070(3) Uani 1 1 d . . . . .
H51A H 0.252318 0.828464 0.285936 0.084 Uiso 1 1 calc R U . . .
H51B H 0.258006 0.899913 0.331313 0.084 Uiso 1 1 calc R U . . .
C52 C 0.3505(5) 0.9063(6) 0.3014(4) 0.070(3) Uani 1 1 d . . . . .
H52A H 0.333635 0.963106 0.304968 0.084 Uiso 1 1 calc R U . . .
H52B H 0.336133 0.888766 0.263309 0.084 Uiso 1 1 calc R U . . .
C53 C 0.4145(5) 0.9115(5) 0.3188(4) 0.059(2) Uani 1 1 d . . . . .
H53A H 0.427494 0.956350 0.298203 0.071 Uiso 1 1 calc R U . . .
H53B H 0.429043 0.926645 0.357247 0.071 Uiso 1 1 calc R U . . .
C54 C 0.4975(5) 0.8266(9) 0.3244(6) 0.093(4) Uani 1 1 d . . . . .
H54A H 0.514964 0.854880 0.359003 0.139 Uiso 1 1 calc R U . . .
H54B H 0.511141 0.854933 0.297015 0.139 Uiso 1 1 calc R U . . .
H54C H 0.509200 0.766080 0.327094 0.139 Uiso 1 1 calc R U . . .
Sb1 Sb 0.55124(12) 0.5155(2) 0.34953(11) 0.0329(4) Uani 0.852(7) 1 d . U P C 1
F1 F 0.5276(3) 0.5635(5) 0.4055(3) 0.080(2) Uani 0.852(7) 1 d . U P C 1
F2 F 0.5963(4) 0.6122(6) 0.3481(3) 0.085(2) Uani 0.852(7) 1 d . U P C 1
F3 F 0.5758(4) 0.4684(6) 0.2956(3) 0.083(2) Uani 0.852(7) 1 d . U P C 1
F4 F 0.5043(4) 0.4194(6) 0.3499(4) 0.085(2) Uani 0.852(7) 1 d . U P C 1
F5 F 0.6113(3) 0.4612(6) 0.4011(3) 0.076(2) Uani 0.852(7) 1 d . U P C 1
F6 F 0.4910(3) 0.5714(6) 0.2997(3) 0.091(2) Uani 0.852(7) 1 d . U P C 1
Sb2 Sb 0.500000 0.000000 0.500000 0.0579(3) Uani 1 2 d S U P . .
F7 F 0.5669(4) 0.0663(5) 0.5263(5) 0.122(3) Uani 1 1 d . U . . .
F8 F 0.4770(5) 0.0259(7) 0.5595(3) 0.128(3) Uani 1 1 d . U . . .
F9 F 0.4606(4) 0.0958(4) 0.4646(3) 0.108(3) Uani 1 1 d . U . . .
Sb3 Sb 0.5529(9) 0.5156(14) 0.3420(8) 0.046(3) Uani 0.148(7) 1 d . U P C 2
F10 F 0.5007(19) 0.443(2) 0.3284(17) 0.064(5) Uani 0.148(7) 1 d D U P C 2
F11 F 0.6012(19) 0.433(3) 0.3622(16) 0.075(5) Uani 0.148(7) 1 d D U P C 2
F12 F 0.5873(18) 0.520(2) 0.4127(15) 0.068(5) Uani 0.148(7) 1 d D U P C 2
F13 F 0.506(2) 0.516(3) 0.2699(18) 0.074(6) Uani 0.148(7) 1 d . U P C 2
F14 F 0.6128(16) 0.580(3) 0.3619(16) 0.055(5) Uani 0.148(7) 1 d . U P C 2
F15 F 0.4801(18) 0.566(2) 0.3372(18) 0.071(5) Uani 0.148(7) 1 d D U P C 2

loop_
_atom_site_aniso_label
_atom_site_aniso_U_11
_atom_site_aniso_U_22
_atom_site_aniso_U_33
_atom_site_aniso_U_23
_atom_site_aniso_U_13
_atom_site_aniso_U_12
F19 0.0207(18) 0.047(2) 0.048(2) 0.0100(17) 0.0045(16) 0.0040(15)
N1 0.030(2) 0.023(2) 0.038(3) 0.005(2) 0.009(2) 0.008(2)
N2 0.023(2) 0.028(3) 0.034(3) 0.002(2) 0.0006(19) 0.003(2)
Ag2 0.101(3) 0.161(5) 0.139(5) -0.008(4) 0.022(3) -0.013(3)
N3 0.030(2) 0.034(3) 0.029(2) 0.000(2) -0.001(2) -0.001(2)
N4 0.024(2) 0.026(3) 0.030(2) 0.003(2) 0.0004(19) 0.0006(19)
N5 0.030(2) 0.022(2) 0.033(2) 0.004(2) 0.007(2) 0.0016(19)
N6 0.025(2) 0.021(2) 0.037(3) 0.005(2) 0.006(2) 0.0047(19)
C1 0.029(3) 0.023(3) 0.036(3) 0.001(2) 0.008(2) 0.007(2)
C2 0.027(3) 0.025(3) 0.035(3) -0.001(2) 0.007(2) 0.005(2)
C3 0.038(3) 0.023(3) 0.044(3) 0.001(3) 0.015(3) 0.005(2)
C4 0.038(3) 0.030(3) 0.040(3) -0.005(3) 0.006(3) 0.000(3)
C5 0.036(3) 0.035(4) 0.039(3) -0.006(3) 0.006(3) 0.004(3)
C6 0.033(3) 0.034(3) 0.037(3) 0.003(3) 0.010(3) 0.007(3)
C7 0.025(3) 0.026(3) 0.030(3) 0.005(2) 0.007(2) 0.006(2)
C8 0.026(3) 0.025(3) 0.031(3) 0.005(2) 0.008(2) 0.003(2)
C9 0.024(3) 0.024(3) 0.033(3) 0.006(2) 0.002(2) -0.002(2)
C10 0.027(3) 0.023(3) 0.035(3) -0.002(2) 0.002(2) -0.002(2)
C11 0.041(3) 0.021(3) 0.044(3) 0.004(3) 0.007(3) 0.000(3)
C12 0.055(4) 0.023(3) 0.051(4) 0.001(3) 0.008(3) 0.003(3)
C13 0.059(4) 0.024(3) 0.061(5) -0.002(3) 0.019(4) 0.006(3)
C14 0.041(3) 0.025(3) 0.049(4) -0.006(3) 0.011(3) -0.006(3)
C15 0.029(3) 0.024(3) 0.036(3) -0.002(2) 0.001(2) -0.005(2)
C16 0.024(3) 0.026(3) 0.034(3) -0.004(2) -0.001(2) -0.003(2)
C17 0.025(3) 0.030(3) 0.032(3) 0.002(2) -0.002(2) -0.001(2)
C18 0.030(3) 0.037(3) 0.028(3) 0.006(3) 0.001(2) 0.001(3)
C19 0.048(4) 0.048(4) 0.033(3) -0.002(3) 0.009(3) -0.003(3)
C20 0.058(4) 0.061(5) 0.035(3) 0.005(3) 0.015(3) -0.006(4)
C21 0.050(4) 0.050(5) 0.052(4) 0.015(4) 0.014(3) -0.006(4)
C22 0.045(4) 0.036(4) 0.036(3) 0.012(3) 0.004(3) -0.002(3)
C23 0.026(3) 0.032(3) 0.034(3) 0.006(3) 0.000(2) 0.002(2)
C24 0.023(3) 0.026(3) 0.035(3) 0.004(2) 0.003(2) 0.005(2)
C55 0.088(8) 0.094(9) 0.092(8) 0.006(7) 0.024(7) -0.002(7)
C56 0.086(8) 0.092(8) 0.090(8) 0.006(6) 0.025(6) -0.001(6)
C57 0.083(10) 0.095(10) 0.091(10) -0.002(8) 0.029(8) 0.004(8)
C58 0.096(10) 0.097(10) 0.100(10) 0.003(8) 0.022(7) 0.000(8)
O4 0.088(8) 0.101(9) 0.098(8) -0.001(7) 0.028(6) 0.003(7)
O5 0.084(8) 0.092(8) 0.096(8) 0.007(6) 0.022(6) -0.005(6)
C59 0.062(16) 0.064(16) 0.067(16) -0.001(14) 0.005(13) -0.003(14)
C60 0.047(8) 0.057(8) 0.049(7) 0.002(7) 0.013(6) 0.000(7)
C61 0.031(6) 0.052(7) 0.027(6) 0.004(6) 0.015(5) -0.002(6)
C62 0.045(7) 0.054(8) 0.024(7) 0.002(6) 0.010(6) -0.005(7)
O6 0.121(11) 0.122(11) 0.127(11) -0.002(8) 0.035(7) 0.004(8)
O7 0.111(10) 0.113(10) 0.115(10) 0.005(7) 0.033(7) 0.000(7)
C63 0.112(17) 0.112(17) 0.125(17) -0.006(14) 0.039(14) 0.004(14)
C64 0.110(10) 0.117(10) 0.116(10) 0.003(7) 0.038(7) 0.001(7)
C65 0.107(10) 0.114(10) 0.113(10) 0.002(7) 0.035(7) -0.001(7)
C66 0.105(16) 0.114(17) 0.116(17) 0.003(14) 0.035(13) -0.010(14)
B1 0.016(3) 0.029(4) 0.039(4) 0.005(3) 0.001(3) 0.004(2)
Ag1 0.097(3) 0.122(4) 0.147(7) 0.000 0.055(3) 0.000
O1 0.064(4) 0.073(5) 0.082(4) -0.005(4) 0.031(3) 0.005(3)
O2 0.048(3) 0.047(3) 0.055(3) 0.010(3) 0.000(2) 0.018(2)
O3 0.058(3) 0.037(3) 0.065(3) -0.001(3) 0.028(3) -0.008(2)
C49 0.076(7) 0.105(9) 0.081(7) 0.005(7) 0.045(6) 0.001(6)
C50 0.039(4) 0.084(7) 0.065(5) -0.005(5) 0.010(4) 0.014(4)
C51 0.052(5) 0.069(6) 0.080(6) 0.005(5) 0.007(4) 0.029(5)
C52 0.093(7) 0.042(5) 0.063(5) 0.013(4) 0.005(5) 0.028(5)
C53 0.099(7) 0.026(4) 0.057(5) 0.000(3) 0.030(5) -0.008(4)
C54 0.062(6) 0.090(9) 0.142(11) -0.031(8) 0.055(7) -0.025(6)
Sb1 0.0252(5) 0.0359(5) 0.0360(7) 0.0097(5) 0.0068(5) 0.0057(3)
F1 0.094(4) 0.088(5) 0.073(4) 0.002(4) 0.047(3) 0.030(4)
F2 0.101(6) 0.064(5) 0.081(5) 0.020(4) 0.013(4) -0.029(4)
F3 0.110(5) 0.081(5) 0.066(4) -0.007(4) 0.040(4) 0.015(4)
F4 0.084(4) 0.076(5) 0.088(5) 0.018(4) 0.015(4) -0.038(4)
F5 0.057(3) 0.097(5) 0.067(4) 0.029(4) 0.006(3) 0.033(3)
F6 0.065(4) 0.104(5) 0.081(4) 0.020(4) -0.014(3) 0.034(4)
Sb2 0.1094(8) 0.0263(4) 0.0310(4) 0.0010(2) 0.0111(4) -0.0128(4)
F7 0.112(6) 0.063(4) 0.168(7) -0.009(5) 0.009(5) -0.016(4)
F8 0.164(8) 0.152(8) 0.068(4) -0.010(5) 0.037(5) 0.014(6)
F9 0.152(7) 0.050(3) 0.097(5) 0.018(3) -0.001(4) 0.013(4)
Sb3 0.043(3) 0.046(3) 0.052(5) 0.022(3) 0.020(3) 0.016(2)
F10 0.062(8) 0.062(9) 0.061(9) 0.028(8) 0.008(8) -0.010(8)
F11 0.070(8) 0.079(9) 0.074(8) 0.010(8) 0.016(8) 0.010(8)
F12 0.063(8) 0.075(8) 0.064(8) 0.011(7) 0.017(7) 0.007(7)
F13 0.072(9) 0.073(9) 0.069(9) 0.012(9) 0.009(8) 0.003(9)
F14 0.045(9) 0.058(9) 0.059(9) 0.016(8) 0.012(8) -0.002(8)
F15 0.067(8) 0.072(8) 0.071(8) 0.014(8) 0.015(8) 0.008(8)

loop_
_atom_type_symbol
_atom_type_description
_atom_type_scat_dispersion_real
_atom_type_scat_dispersion_imag
_atom_type_scat_source
C C 0.0181 0.0091 'International Tables Vol C Tables 4.2.6.8 and 6.1.1.4'
H H 0.0000 0.0000 'International Tables Vol C Tables 4.2.6.8 and 6.1.1.4'
Ag Ag 0.1306 4.2820 'International Tables Vol C Tables 4.2.6.8 and 6.1.1.4'
B B 0.0090 0.0039 'International Tables Vol C Tables 4.2.6.8 and 6.1.1.4'
F F 0.0727 0.0534 'International Tables Vol C Tables 4.2.6.8 and 6.1.1.4'
N N 0.0311 0.0180 'International Tables Vol C Tables 4.2.6.8 and 6.1.1.4'
O O 0.0492 0.0322 'International Tables Vol C Tables 4.2.6.8 and 6.1.1.4'
Sb Sb -0.0562 5.8946 'International Tables Vol C Tables 4.2.6.8 and 6.1.1.4'

loop_
_geom_angle_atom_site_label_1
_geom_angle_atom_site_label_2
_geom_angle_atom_site_label_3
_geom_angle
_geom_angle_site_symmetry_1
_geom_angle_site_symmetry_3
_geom_angle_publ_flag
C1 N1 C24 124.1(5) . . ?
C17 N2 B1 122.4(6) . . ?
C24 N2 C17 112.3(5) . . ?
C24 N2 B1 124.5(6) . . ?
C57 Ag2 O5 78.6(15) . . ?
C17 N3 C16 117.5(6) . . ?
C9 N4 B1 122.5(5) . . ?
C16 N4 C9 113.9(5) . . ?
C16 N4 B1 123.1(5) . . ?
C9 N5 C8 118.0(5) . . ?
C1 N6 C8 112.6(5) . . ?
C1 N6 B1 123.0(5) . . ?
C8 N6 B1 123.2(5) . . ?
N1 C1 N6 117.7(6) . . ?
N1 C1 C2 133.6(6) . . ?
N6 C1 C2 107.3(5) . . ?
C3 C2 C1 133.3(6) . . ?
C3 C2 C7 121.0(6) . . ?
C7 C2 C1 105.4(5) . . ?
C2 C3 H3 121.2 . . ?
C4 C3 C2 117.7(6) . . ?
C4 C3 H3 121.2 . . ?
C3 C4 H4 119.2 . . ?
C3 C4 C5 121.6(6) . . ?
C5 C4 H4 119.2 . . ?
C4 C5 H5 118.9 . . ?
C6 C5 C4 122.2(6) . . ?
C6 C5 H5 118.9 . . ?
C5 C6 H6 121.4 . . ?
C5 C6 C7 117.1(6) . . ?
C7 C6 H6 121.4 . . ?
C2 C7 C8 108.1(5) . . ?
C6 C7 C2 120.4(6) . . ?
C6 C7 C8 131.3(6) . . ?
N5 C8 N6 122.0(6) . . ?
N5 C8 C7 131.1(6) . . ?
N6 C8 C7 105.5(5) . . ?
N4 C9 C10 104.6(5) . . ?
N5 C9 N4 122.2(6) . . ?
N5 C9 C10 131.8(5) . . ?
C11 C10 C9 131.9(6) . . ?
C11 C10 C15 120.8(6) . . ?
C15 C10 C9 107.3(5) . . ?
C10 C11 H11 121.3 . . ?
C12 C11 C10 117.4(6) . . ?
C12 C11 H11 121.3 . . ?
C11 C12 H12 119.0 . . ?
C13 C12 C11 122.0(7) . . ?
C13 C12 H12 119.0 . . ?
C12 C13 H13 118.9 . . ?
C12 C13 C14 122.1(7) . . ?
C14 C13 H13 118.9 . . ?
C13 C14 H14 121.6 . . ?
C15 C14 C13 116.8(7) . . ?
C15 C14 H14 121.6 . . ?
C10 C15 C16 107.3(5) . . ?
C14 C15 C10 120.8(6) . . ?
C14 C15 C16 131.8(6) . . ?
N3 C16 N4 122.0(6) . . ?
N3 C16 C15 131.6(6) . . ?
N4 C16 C15 105.4(5) . . ?
N2 C17 C18 104.6(5) . . ?
N3 C17 N2 122.2(6) . . ?
N3 C17 C18 132.1(6) . . ?
C19 C18 C17 131.5(7) . . ?
C19 C18 C23 120.4(6) . . ?
C23 C18 C17 108.0(5) . . ?
C18 C19 H19 121.3 . . ?
C20 C19 C18 117.3(7) . . ?
C20 C19 H19 121.3 . . ?
C19 C20 H20 118.6 . . ?
C19 C20 C21 122.8(7) . . ?
C21 C20 H20 118.6 . . ?
C20 C21 H21 119.5 . . ?
C20 C21 C22 120.9(7) . . ?
C22 C21 H21 119.5 . . ?
C21 C22 H22 121.5 . . ?
C21 C22 C23 116.9(7) . . ?
C23 C22 H22 121.5 . . ?
C18 C23 C24 106.5(6) . . ?
C22 C23 C18 121.5(6) . . ?
C22 C23 C24 132.0(6) . . ?
N1 C24 C23 135.7(6) . . ?
N2 C24 N1 116.2(5) . . ?
N2 C24 C23 107.1(5) . . ?
H55A C55 H55B 111.6 . . ?
C56 C55 H55A 114.5 . . ?
C56 C55 H55B 114.5 . . ?
C56 C55 C58 131.9(15) . . ?
C58 C55 H55A 94.7 . . ?
C58 C55 H55B 85.5 . . ?
O5 C55 H55A 114.5 . . ?
O5 C55 H55B 114.5 . . ?
O5 C55 C56 84.8(11) . . ?
O5 C55 C58 47.6(8) . . ?
C55 C56 H56A 98.2 . . ?
C55 C56 H56B 98.2 . . ?
H56A C56 H56B 103.8 . . ?
O4 C56 C55 153(5) . . ?
O4 C56 H56A 98.2 . . ?
O4 C56 H56B 98.2 . . ?
Ag2 C57 H57A 13.4 . . ?
Ag2 C57 H57B 107.1 . . ?
Ag2 C57 H57C 98.8 . . ?
H57A C57 H57B 109.5 . . ?
H57A C57 H57C 109.5 . . ?
H57B C57 H57C 109.5 . . ?
O4 C57 Ag2 122(3) . . ?
O4 C57 H57A 109.5 . . ?
O4 C57 H57B 109.5 . . ?
O4 C57 H57C 109.5 . . ?
C55 C58 H58A 64.8 . . ?
C55 C58 H58B 111.1 . . ?
C55 C58 H58C 138.3 . . ?
H58A C58 H58B 109.5 . . ?
H58A C58 H58C 109.5 . . ?
H58B C58 H58C 109.5 . . ?
O5 C58 C55 47.0(8) . . ?
O5 C58 H58A 109.5 . . ?
O5 C58 H58B 109.5 . . ?
O5 C58 H58C 109.5 . . ?
C56 O4 C57 90(3) . . ?
C55 O5 Ag2 119(2) . . ?
C55 O5 C58 85.3(11) . . ?
C58 O5 Ag2 143(3) . . ?
H59A C59 H59B 109.5 . . ?
H59A C59 H59C 109.5 . . ?
H59B C59 H59C 109.5 . . ?
C60 C59 H59A 109.5 . . ?
C60 C59 H59B 109.5 . . ?
C60 C59 H59C 109.5 . . ?
C59 C60 C60 107(3) . 2_556 ?
C61 C60 C59 134(3) . . ?
C61 C60 C60 119.6(5) . 2_556 ?
C60 C61 H61 119.7 . . ?
C62 C61 C60 120.5(7) . . ?
C62 C61 H61 119.7 . . ?
C61 C62 C62 119.7(4) . 2_556 ?
C61 C62 H62 120.2 . . ?
C62 C62 H62 120.2 2_556 . ?
C63 O6 C64 128(5) . . ?
C65 O7 C66 117(5) . . ?
O6 C63 H63A 109.5 . . ?
O6 C63 H63B 109.5 . . ?
O6 C63 H63C 109.5 . . ?
H63A C63 H63B 109.5 . . ?
H63A C63 H63C 109.5 . . ?
H63B C63 H63C 109.5 . . ?
H63D C63 H63E 109.5 . . ?
H63D C63 H63F 109.5 . . ?
H63E C63 H63F 109.5 . . ?
O6 C64 H64A 108.8 . . ?
O6 C64 H64B 108.8 . . ?
H64A C64 H64B 107.7 . . ?
C65 C64 O6 114(5) . . ?
C65 C64 H64A 108.8 . . ?
C65 C64 H64B 108.8 . . ?
O7 C65 H65A 99.6 . . ?
O7 C65 H65B 99.6 . . ?
C64 C65 O7 148(6) . . ?
C64 C65 H65A 99.6 . . ?
C64 C65 H65B 99.6 . . ?
H65A C65 H65B 104.1 . . ?
O7 C66 H66A 109.5 . . ?
O7 C66 H66B 109.5 . . ?
O7 C66 H66C 109.5 . . ?
H66A C66 H66B 109.5 . . ?
H66A C66 H66C 109.5 . . ?
H66B C66 H66C 109.5 . . ?
H66D C66 H66E 109.5 . . ?
H66D C66 H66F 109.5 . . ?
H66E C66 H66F 109.5 . . ?
F19 B1 N2 113.8(5) . . ?
F19 B1 N4 112.9(5) . . ?
F19 B1 N6 114.0(6) . . ?
N2 B1 N4 104.8(5) . . ?
N2 B1 N6 105.9(5) . . ?
N6 B1 N4 104.5(5) . . ?
C49 O1 C50 110.2(8) . . ?
C51 O2 C52 112.7(7) . . ?
C53 O3 C54 115.6(8) . . ?
O1 C49 H49A 109.5 . . ?
O1 C49 H49B 109.5 . . ?
O1 C49 H49C 109.5 . . ?
H49A C49 H49B 109.5 . . ?
H49A C49 H49C 109.5 . . ?
H49B C49 H49C 109.5 . . ?
O1 C50 H50A 110.3 . . ?
O1 C50 H50B 110.3 . . ?
O1 C50 C51 106.9(8) . . ?
H50A C50 H50B 108.6 . . ?
C51 C50 H50A 110.3 . . ?
C51 C50 H50B 110.3 . . ?
O2 C51 C50 109.4(7) . . ?
O2 C51 H51A 109.8 . . ?
O2 C51 H51B 109.8 . . ?
C50 C51 H51A 109.8 . . ?
C50 C51 H51B 109.8 . . ?
H51A C51 H51B 108.2 . . ?
O2 C52 H52A 110.0 . . ?
O2 C52 H52B 110.0 . . ?
O2 C52 C53 108.6(7) . . ?
H52A C52 H52B 108.3 . . ?
C53 C52 H52A 110.0 . . ?
C53 C52 H52B 110.0 . . ?
O3 C53 C52 108.3(7) . . ?
O3 C53 H53A 110.0 . . ?
O3 C53 H53B 110.0 . . ?
C52 C53 H53A 110.0 . . ?
C52 C53 H53B 110.0 . . ?
H53A C53 H53B 108.4 . . ?
O3 C54 H54A 109.5 . . ?
O3 C54 H54B 109.5 . . ?
O3 C54 H54C 109.5 . . ?
H54A C54 H54B 109.5 . . ?
H54A C54 H54C 109.5 . . ?
H54B C54 H54C 109.5 . . ?
F2 Sb1 F1 90.6(4) . . ?
F2 Sb1 F4 178.6(5) . . ?
F3 Sb1 F1 178.9(4) . . ?
F3 Sb1 F2 89.0(5) . . ?
F3 Sb1 F4 91.1(4) . . ?
F3 Sb1 F5 91.1(4) . . ?
F3 Sb1 F6 90.5(4) . . ?
F4 Sb1 F1 89.4(4) . . ?
F5 Sb1 F1 87.9(4) . . ?
F5 Sb1 F2 93.2(4) . . ?
F5 Sb1 F4 88.1(4) . . ?
F6 Sb1 F1 90.4(4) . . ?
F6 Sb1 F2 86.5(5) . . ?
F6 Sb1 F4 92.1(4) . . ?
F6 Sb1 F5 178.4(5) . . ?
F7 Sb2 F7 180.0 . 5_656 ?
F7 Sb2 F9 90.6(4) . 5_656 ?
F7 Sb2 F9 89.4(4) . . ?
F7 Sb2 F9 89.4(4) 5_656 5_656 ?
F7 Sb2 F9 90.6(4) 5_656 . ?
F8 Sb2 F7 90.6(5) 5_656 5_656 ?
F8 Sb2 F7 89.4(5) . 5_656 ?
F8 Sb2 F7 89.4(5) 5_656 . ?
F8 Sb2 F7 90.6(5) . . ?
F8 Sb2 F8 180.0 . 5_656 ?
F8 Sb2 F9 90.5(5) 5_656 5_656 ?
F8 Sb2 F9 89.5(5) . 5_656 ?
F8 Sb2 F9 90.5(5) . . ?
F8 Sb2 F9 89.5(5) 5_656 . ?
F9 Sb2 F9 180.0 5_656 . ?
F10 Sb3 F11 87(2) . . ?
F10 Sb3 F12 109(2) . . ?
F10 Sb3 F13 67(2) . . ?
F10 Sb3 F14 172(2) . . ?
F10 Sb3 F15 68.7(14) . . ?
F11 Sb3 F12 69.6(14) . . ?
F11 Sb3 F13 117(2) . . ?
F11 Sb3 F15 149(2) . . ?
F12 Sb3 F13 171(2) . . ?
F12 Sb3 F15 100(2) . . ?
F13 Sb3 F15 71(2) . . ?
F14 Sb3 F11 85(2) . . ?
F14 Sb3 F12 65(2) . . ?
F14 Sb3 F13 120(2) . . ?
F14 Sb3 F15 117(2) . . ?

loop_
_geom_bond_atom_site_label_1
_geom_bond_atom_site_label_2
_geom_bond_distance
_geom_bond_site_symmetry_2
_geom_bond_publ_flag
F19 B1 1.399(8) . ?
N1 C1 1.326(8) . ?
N1 C24 1.355(8) . ?
N2 C17 1.385(9) . ?
N2 C24 1.352(8) . ?
N2 B1 1.463(9) . ?
Ag2 C57 2.25(5) . ?
Ag2 O5 2.36(3) . ?
N3 C16 1.346(8) . ?
N3 C17 1.335(8) . ?
N4 C9 1.372(8) . ?
N4 C16 1.349(8) . ?
N4 B1 1.493(8) . ?
N5 C8 1.342(8) . ?
N5 C9 1.333(8) . ?
N6 C1 1.352(8) . ?
N6 C8 1.370(8) . ?
N6 B1 1.487(9) . ?
C1 C2 1.448(9) . ?
C2 C3 1.390(9) . ?
C2 C7 1.432(8) . ?
C3 H3 0.9500 . ?
C3 C4 1.374(10) . ?
C4 H4 0.9500 . ?
C4 C5 1.401(10) . ?
C5 H5 0.9500 . ?
C5 C6 1.380(10) . ?
C6 H6 0.9500 . ?
C6 C7 1.402(9) . ?
C7 C8 1.443(9) . ?
C9 C10 1.450(9) . ?
C10 C11 1.394(9) . ?
C10 C15 1.418(9) . ?
C11 H11 0.9500 . ?
C11 C12 1.389(10) . ?
C12 H12 0.9500 . ?
C12 C13 1.358(11) . ?
C13 H13 0.9500 . ?
C13 C14 1.410(10) . ?
C14 H14 0.9500 . ?
C14 C15 1.390(9) . ?
C15 C16 1.445(9) . ?
C17 C18 1.464(9) . ?
C18 C19 1.395(10) . ?
C18 C23 1.408(10) . ?
C19 H19 0.9500 . ?
C19 C20 1.375(12) . ?
C20 H20 0.9500 . ?
C20 C21 1.383(13) . ?
C21 H21 0.9500 . ?
C21 C22 1.394(11) . ?
C22 H22 0.9500 . ?
C22 C23 1.399(9) . ?
C23 C24 1.449(9) . ?
C55 H55A 0.9900 . ?
C55 H55B 0.9900 . ?
C55 C56 1.48(2) . ?
C55 C58 2.005(10) . ?
C55 O5 1.47(2) . ?
C56 H56A 0.9900 . ?
C56 H56B 0.9900 . ?
C56 O4 1.443(19) . ?
C57 H57A 0.9800 . ?
C57 H57B 0.9800 . ?
C57 H57C 0.9800 . ?
C57 O4 1.50(2) . ?
C58 H58A 0.9800 . ?
C58 H58B 0.9800 . ?
C58 H58C 0.9800 . ?
C58 O5 1.49(2) . ?
C59 H59A 0.9800 . ?
C59 H59B 0.9800 . ?
C59 H59C 0.9800 . ?
C59 C60 1.400(10) . ?
C60 C60 1.402(10) 2_556 ?
C60 C61 1.399(10) . ?
C61 H61 0.9500 . ?
C61 C62 1.396(10) . ?
C62 C62 1.405(10) 2_556 ?
C62 H62 0.9500 . ?
O6 C63 1.39(2) . ?
O6 C64 1.40(2) . ?
O7 C65 1.39(2) . ?
O7 C66 1.41(2) . ?
C63 H63A 0.9800 . ?
C63 H63B 0.9800 . ?
C63 H63C 0.9800 . ?
C63 H63D 0.9800 . ?
C63 H63E 0.9800 . ?
C63 H63F 0.9800 . ?
C64 H64A 0.9900 . ?
C64 H64B 0.9900 . ?
C64 C65 1.39(2) . ?
C65 H65A 0.9900 . ?
C65 H65B 0.9900 . ?
C66 H66A 0.9800 . ?
C66 H66B 0.9800 . ?
C66 H66C 0.9800 . ?
C66 H66D 0.9800 . ?
C66 H66E 0.9800 . ?
C66 H66F 0.9800 . ?
O1 C49 1.408(14) . ?
O1 C50 1.457(13) . ?
O2 C51 1.414(11) . ?
O2 C52 1.418(12) . ?
O3 C53 1.384(10) . ?
O3 C54 1.401(12) . ?
C49 H49A 0.9800 . ?
C49 H49B 0.9800 . ?
C49 H49C 0.9800 . ?
C50 H50A 0.9900 . ?
C50 H50B 0.9900 . ?
C50 C51 1.505(15) . ?
C51 H51A 0.9900 . ?
C51 H51B 0.9900 . ?
C52 H52A 0.9900 . ?
C52 H52B 0.9900 . ?
C52 C53 1.465(15) . ?
C53 H53A 0.9900 . ?
C53 H53B 0.9900 . ?
C54 H54A 0.9800 . ?
C54 H54B 0.9800 . ?
C54 H54C 0.9800 . ?
Sb1 F1 1.881(7) . ?
Sb1 F2 1.860(8) . ?
Sb1 F3 1.841(8) . ?
Sb1 F4 1.875(8) . ?
Sb1 F5 1.854(7) . ?
Sb1 F6 1.846(7) . ?
Sb2 F7 1.855(8) 5_656 ?
Sb2 F7 1.855(8) . ?
Sb2 F8 1.851(9) 5_656 ?
Sb2 F8 1.851(9) . ?
Sb2 F9 1.856(7) 5_656 ?
Sb2 F9 1.857(7) . ?
Sb3 F10 1.64(5) . ?
Sb3 F11 1.71(5) . ?
Sb3 F12 1.79(4) . ?
Sb3 F13 1.88(5) . ?
Sb3 F14 1.70(5) . ?
Sb3 F15 1.88(4) . ?

loop_
_geom_torsion_atom_site_label_1
_geom_torsion_atom_site_label_2
_geom_torsion_atom_site_label_3
_geom_torsion_atom_site_label_4
_geom_torsion
_geom_torsion_site_symmetry_1
_geom_torsion_site_symmetry_2
_geom_torsion_site_symmetry_3
_geom_torsion_site_symmetry_4
_geom_torsion_publ_flag
N1 C1 C2 C3 14.9(11) . . . . ?
N1 C1 C2 C7 -159.2(6) . . . . ?
N2 C17 C18 C19 -175.7(7) . . . . ?
N2 C17 C18 C23 7.3(6) . . . . ?
Ag2 C57 O4 C56 -19(4) . . . . ?
N3 C17 C18 C19 16.5(12) . . . . ?
N3 C17 C18 C23 -160.4(6) . . . . ?
N4 C9 C10 C11 -174.0(6) . . . . ?
N4 C9 C10 C15 6.7(6) . . . . ?
N5 C9 C10 C11 19.9(11) . . . . ?
N5 C9 C10 C15 -159.5(6) . . . . ?
N6 C1 C2 C3 -179.1(6) . . . . ?
N6 C1 C2 C7 6.8(6) . . . . ?
C1 N1 C24 N2 13.0(8) . . . . ?
C1 N1 C24 C23 -153.7(7) . . . . ?
C1 N6 C8 N5 -157.0(6) . . . . ?
C1 N6 C8 C7 10.5(7) . . . . ?
C1 N6 B1 F19 -97.2(7) . . . . ?
C1 N6 B1 N2 28.7(7) . . . . ?
C1 N6 B1 N4 139.1(5) . . . . ?
C1 C2 C3 C4 -174.2(6) . . . . ?
C1 C2 C7 C6 174.4(5) . . . . ?
C1 C2 C7 C8 -0.6(6) . . . . ?
C2 C3 C4 C5 2.2(10) . . . . ?
C2 C7 C8 N5 160.3(6) . . . . ?
C2 C7 C8 N6 -5.7(6) . . . . ?
C3 C2 C7 C6 -0.6(9) . . . . ?
C3 C2 C7 C8 -175.6(5) . . . . ?
C3 C4 C5 C6 -2.0(11) . . . . ?
C4 C5 C6 C7 0.4(10) . . . . ?
C5 C6 C7 C2 0.8(9) . . . . ?
C5 C6 C7 C8 174.5(6) . . . . ?
C6 C7 C8 N5 -13.9(11) . . . . ?
C6 C7 C8 N6 -179.9(6) . . . . ?
C7 C2 C3 C4 -0.9(9) . . . . ?
C8 N5 C9 N4 -5.9(8) . . . . ?
C8 N5 C9 C10 158.2(6) . . . . ?
C8 N6 C1 N1 157.5(5) . . . . ?
C8 N6 C1 C2 -11.1(7) . . . . ?
C8 N6 B1 F19 96.3(7) . . . . ?
C8 N6 B1 N2 -137.8(6) . . . . ?
C8 N6 B1 N4 -27.5(8) . . . . ?
C9 N4 C16 N3 -157.5(5) . . . . ?
C9 N4 C16 C15 12.1(6) . . . . ?
C9 N4 B1 F19 -94.5(7) . . . . ?
C9 N4 B1 N2 141.0(5) . . . . ?
C9 N4 B1 N6 29.9(8) . . . . ?
C9 N5 C8 N6 8.6(9) . . . . ?
C9 N5 C8 C7 -155.4(6) . . . . ?
C9 C10 C11 C12 -180.0(6) . . . . ?
C9 C10 C15 C14 178.6(6) . . . . ?
C9 C10 C15 C16 0.2(6) . . . . ?
C10 C11 C12 C13 1.3(11) . . . . ?
C10 C15 C16 N3 161.1(6) . . . . ?
C10 C15 C16 N4 -7.0(6) . . . . ?
C11 C10 C15 C14 -0.8(9) . . . . ?
C11 C10 C15 C16 -179.3(6) . . . . ?
C11 C12 C13 C14 -0.4(13) . . . . ?
C12 C13 C14 C15 -1.1(11) . . . . ?
C13 C14 C15 C10 1.7(9) . . . . ?
C13 C14 C15 C16 179.7(7) . . . . ?
C14 C15 C16 N3 -17.1(11) . . . . ?
C14 C15 C16 N4 174.7(6) . . . . ?
C15 C10 C11 C12 -0.7(9) . . . . ?
C16 N3 C17 N2 -7.9(9) . . . . ?
C16 N3 C17 C18 158.0(6) . . . . ?
C16 N4 C9 N5 155.8(5) . . . . ?
C16 N4 C9 C10 -12.0(7) . . . . ?
C16 N4 B1 F19 94.4(7) . . . . ?
C16 N4 B1 N2 -30.1(8) . . . . ?
C16 N4 B1 N6 -141.2(5) . . . . ?
C17 N2 C24 N1 -158.0(5) . . . . ?
C17 N2 C24 C23 12.3(6) . . . . ?
C17 N2 B1 F19 -94.9(7) . . . . ?
C17 N2 B1 N4 29.0(7) . . . . ?
C17 N2 B1 N6 139.1(5) . . . . ?
C17 N3 C16 N4 7.1(8) . . . . ?
C17 N3 C16 C15 -159.4(6) . . . . ?
C17 C18 C19 C20 -179.7(7) . . . . ?
C17 C18 C23 C22 178.3(6) . . . . ?
C17 C18 C23 C24 -0.4(7) . . . . ?
C18 C19 C20 C21 2.9(12) . . . . ?
C18 C23 C24 N1 160.6(6) . . . . ?
C18 C23 C24 N2 -6.9(6) . . . . ?
C19 C18 C23 C22 1.0(10) . . . . ?
C19 C18 C23 C24 -177.7(6) . . . . ?
C19 C20 C21 C22 -0.5(13) . . . . ?
C20 C21 C22 C23 -1.6(11) . . . . ?
C21 C22 C23 C18 1.3(10) . . . . ?
C21 C22 C23 C24 179.7(7) . . . . ?
C22 C23 C24 N1 -18.0(12) . . . . ?
C22 C23 C24 N2 174.5(6) . . . . ?
C23 C18 C19 C20 -3.0(10) . . . . ?
C24 N1 C1 N6 -13.4(8) . . . . ?
C24 N1 C1 C2 151.5(6) . . . . ?
C24 N2 C17 N3 157.0(6) . . . . ?
C24 N2 C17 C18 -12.3(6) . . . . ?
C24 N2 B1 F19 96.5(7) . . . . ?
C24 N2 B1 N4 -139.6(5) . . . . ?
C24 N2 B1 N6 -29.5(7) . . . . ?
C55 C56 O4 C57 -115(7) . . . . ?
C55 C58 O5 Ag2 134(5) . . . . ?
C56 C55 O5 Ag2 37(4) . . . . ?
C56 C55 O5 C58 -172(4) . . . . ?
C58 C55 C56 O4 93(8) . . . . ?
C58 C55 O5 Ag2 -150(4) . . . . ?
O5 C55 C56 O4 100(7) . . . . ?
C59 C60 C61 C62 -175(3) . . . . ?
C60 C60 C61 C62 5(5) 2_556 . . . ?
C60 C61 C62 C62 1(4) . . . 2_556 ?
O6 C64 C65 O7 140(11) . . . . ?
C63 O6 C64 C65 161(6) . . . . ?
C66 O7 C65 C64 178(11) . . . . ?
B1 N2 C17 N3 -12.9(9) . . . . ?
B1 N2 C17 C18 177.9(5) . . . . ?
B1 N2 C24 N1 11.6(8) . . . . ?
B1 N2 C24 C23 -178.1(5) . . . . ?
B1 N4 C9 N5 -16.0(9) . . . . ?
B1 N4 C9 C10 176.1(5) . . . . ?
B1 N4 C16 N3 14.4(9) . . . . ?
B1 N4 C16 C15 -176.0(5) . . . . ?
B1 N6 C1 N1 -10.3(8) . . . . ?
B1 N6 C1 C2 -178.9(5) . . . . ?
B1 N6 C8 N5 10.8(9) . . . . ?
B1 N6 C8 C7 178.3(5) . . . . ?
O1 C50 C51 O2 -84.7(9) . . . . ?
O2 C52 C53 O3 63.0(10) . . . . ?
C49 O1 C50 C51 -175.0(8) . . . . ?
C51 O2 C52 C53 173.1(8) . . . . ?
C52 O2 C51 C50 179.8(8) . . . . ?
C54 O3 C53 C52 179.2(9) . . . . ?
